data_7039535
loop_
_publ_author_name
'Li, Lei-Lei'
'Pan, Rui'
'Zhao, Jun-Wei'
'Yang, Bai-Feng'
'Yang, Guo-Yu'

_publ_section_title
;
 Two novel pillared-layer lanthanide borates built by Ln@B12O28/29 ring
 clusters and dicarboxylate linkers (Ln = Pr, Nd).
;
_journal_issue 29
_journal_name_full 'Dalton transactions (Cambridge, England : 2003)'
_journal_page_first 11628
_journal_page_last 11632
_journal_paper_doi 10.1039/c6dt01909a
_journal_volume 45
_journal_year 2016
_chemical_formula_sum 'C24 H16 B8 Nd2 O26'
_chemical_formula_weight 1095.33
_chemical_name_systematic
; 
 ? 
;
_space_group_IT_number 14
_symmetry_cell_setting monoclinic
_symmetry_space_group_name_Hall '-P 2ybc'
_symmetry_space_group_name_H-M 'P 1 21/c 1'
_atom_sites_solution_hydrogens geom
_atom_sites_solution_primary direct
_atom_sites_solution_secondary difmap
_audit_creation_method SHELXL-97
_audit_update_record
;
2016-04-09 deposited with the CCDC.
2016-06-10 downloaded from the CCDC.
;
_cell_angle_alpha 90.00
_cell_angle_beta 119.103(6)
_cell_angle_gamma 90.00
_cell_formula_units_Z 4
_cell_length_a 12.6812(6)
_cell_length_b 22.5579(7)
_cell_length_c 12.7742(5)
_cell_measurement_reflns_used 7809
_cell_measurement_temperature 293(2)
_cell_measurement_theta_max 29.4433
_cell_measurement_theta_min 3.1520
_cell_volume 3192.8(3)
_computing_structure_refinement 'SHELXL-97 (Sheldrick, 1997)'
_computing_structure_solution 'SHELXS-97 (Sheldrick, 1990)'
_diffrn_ambient_temperature 293(2)
_diffrn_measured_fraction_theta_full 0.999
_diffrn_measured_fraction_theta_max 0.999
_diffrn_measurement_device_type 'multiwire proportional'
_diffrn_radiation_monochromator graphite
_diffrn_radiation_source 'fine-focus sealed tube'
_diffrn_radiation_type MoK\a
_diffrn_radiation_wavelength 0.71073
_diffrn_reflns_av_R_equivalents 0.0323
_diffrn_reflns_av_sigmaI/netI 0.0344
_diffrn_reflns_limit_h_max 15
_diffrn_reflns_limit_h_min -15
_diffrn_reflns_limit_k_max 26
_diffrn_reflns_limit_k_min -20
_diffrn_reflns_limit_l_max 15
_diffrn_reflns_limit_l_min -15
_diffrn_reflns_number 15803
_diffrn_reflns_theta_full 25.00
_diffrn_reflns_theta_max 25.00
_diffrn_reflns_theta_min 3.19
_exptl_absorpt_coefficient_mu 3.330
_exptl_absorpt_correction_T_max 0.6013
_exptl_absorpt_correction_T_min 0.4780
_exptl_absorpt_correction_type multi-scan
_exptl_absorpt_process_details SDABS
_exptl_crystal_colour PINK
_exptl_crystal_density_diffrn 2.279
_exptl_crystal_density_method 'not measured'
_exptl_crystal_description BLOCK
_exptl_crystal_F_000 2112
_exptl_crystal_size_max 0.26
_exptl_crystal_size_mid 0.21
_exptl_crystal_size_min 0.17
_refine_diff_density_max 1.045
_refine_diff_density_min -0.705
_refine_diff_density_rms 0.117
_refine_ls_extinction_method none
_refine_ls_goodness_of_fit_ref 1.003
_refine_ls_hydrogen_treatment constr
_refine_ls_matrix_type full
_refine_ls_number_parameters 541
_refine_ls_number_reflns 5617
_refine_ls_number_restraints 6
_refine_ls_restrained_S_all 1.003
_refine_ls_R_factor_all 0.0335
_refine_ls_R_factor_gt 0.0257
_refine_ls_shift/su_max 0.001
_refine_ls_shift/su_mean 0.000
_refine_ls_structure_factor_coef Fsqd
_refine_ls_weighting_details 'calc w=1/[\s^2^(Fo^2^)+(0.0400P)^2^+0.0200P] where P=(Fo^2^+2Fc^2^)/3'
_refine_ls_weighting_scheme calc
_refine_ls_wR_factor_gt 0.0651
_refine_ls_wR_factor_ref 0.0679
_reflns_number_gt 4808
_reflns_number_total 5617
_reflns_threshold_expression >2sigma(I)
_cod_data_source_file c6dt01909a2.cif
_cod_data_source_block 1
_cod_depositor_comments
;
The following automatic conversions were performed:

'_symmetry_cell_setting' value 'Monoclinic' changed to 'monoclinic'
according to
/usr/data/users/saulius/crontab/automatic-downloads/rss-feeds/RSC/lib/dictionaries/cif_core.dic
dictionary named 'cif_core.dic' version 2.4.2 from 2011-04-26.

'_exptl_absorpt_correction_type' value 'MULTI-SCAN' changed to
'multi-scan' according to
/usr/data/users/saulius/crontab/automatic-downloads/rss-feeds/RSC/lib/dictionaries/cif_core.dic
dictionary named 'cif_core.dic' version 2.4.2 from 2011-04-26.

'_refine_ls_hydrogen_treatment' value 'CONSTR' changed to 'constr'
according to
/usr/data/users/saulius/crontab/automatic-downloads/rss-feeds/RSC/lib/dictionaries/cif_core.dic
dictionary named 'cif_core.dic' version 2.4.2 from 2011-04-26.

Automatic conversion script
Id: cif_fix_values 4268 2015-11-12 08:31:59Z antanas 

 Adding full bibliography for 7039534--7039535.cif.
;
_cod_original_cell_volume 3192.8(2)
_cod_original_sg_symbol_H-M 'P2(1)/c  '
_cod_database_code 7039535

loop_
_symmetry_equiv_pos_as_xyz
'x, y, z'
'-x, y+1/2, -z+1/2'
'-x, -y, -z'
'x, -y-1/2, z-1/2'

loop_
_atom_site_label
_atom_site_type_symbol
_atom_site_fract_x
_atom_site_fract_y
_atom_site_fract_z
_atom_site_U_iso_or_equiv
_atom_site_adp_type
_atom_site_occupancy
_atom_site_symmetry_multiplicity
_atom_site_calc_flag
_atom_site_refinement_flags
Nd1 Nd 0.701151(17) 0.762641(9) 0.364261(16) 0.00921(7) Uani 1 1 d .
Nd2 Nd 0.205868(17) 0.711385(9) 0.357305(16) 0.00873(7) Uani 1 1 d .
B1 B 0.3998(4) 0.78073(19) 0.3188(4) 0.0095(9) Uani 1 1 d .
B2 B 0.4499(4) 0.79758(19) 0.1554(3) 0.0083(9) Uani 1 1 d .
B3 B 0.2485(4) 0.75777(19) 0.1115(4) 0.0091(9) Uani 1 1 d U
B4 B 0.0289(4) 0.72757(19) 0.0253(4) 0.0091(9) Uani 1 1 d .
B5 B -0.0509(4) 0.72906(18) 0.1664(4) 0.0077(8) Uani 1 1 d .
B6 B -0.2568(4) 0.69979(19) 0.1216(4) 0.0101(9) Uani 1 1 d .
B7 B -0.0922(4) 0.71102(19) 0.3337(4) 0.0109(9) Uani 1 1 d .
B8 B 0.5358(4) 0.74963(19) 0.5314(4) 0.0092(9) Uani 1 1 d .
O1 O 0.4309(2) 0.74636(11) 0.4254(2) 0.0111(6) Uani 1 1 d .
O2 O 0.3759(2) 0.84385(11) 0.3418(2) 0.0166(6) Uani 1 1 d .
O3 O 0.4858(2) 0.78502(11) 0.2783(2) 0.0092(5) Uani 1 1 d .
O4 O 0.4536(2) 0.86425(11) 0.1426(2) 0.0141(6) Uani 1 1 d .
O5 O 0.3276(2) 0.77714(11) 0.0733(2) 0.0100(5) Uani 1 1 d .
O6 O 0.2845(2) 0.75340(11) 0.2297(2) 0.0116(6) Uani 1 1 d .
O7 O 0.1378(2) 0.74492(12) 0.0215(2) 0.0108(6) Uani 1 1 d .
O8 O 0.0160(2) 0.66008(11) 0.0072(2) 0.0138(6) Uani 1 1 d .
O9 O 0.0390(2) 0.74225(11) 0.1411(2) 0.0090(5) Uani 1 1 d .
O10 O -0.1653(2) 0.71513(11) 0.0837(2) 0.0112(6) Uani 1 1 d .
O11 O 0.6337(2) 0.77368(12) 0.5304(2) 0.0129(6) Uani 1 1 d .
O12 O -0.2179(2) 0.71652(11) 0.2426(2) 0.0100(5) Uani 1 1 d .
O13 O -0.0726(2) 0.64682(11) 0.3736(2) 0.0155(6) Uani 1 1 d .
O14 O -0.0780(2) 0.74804(11) 0.4296(2) 0.0099(5) Uani 1 1 d .
O15 O -0.0113(2) 0.72628(12) 0.2863(2) 0.0109(6) Uani 1 1 d .
O16 O 0.5426(2) 0.72903(11) 0.6345(2) 0.0107(5) Uani 1 1 d .
O17 O 0.2321(2) 0.82098(12) 0.3893(2) 0.0187(6) Uani 1 1 d .
O18 O 0.1267(3) 0.62935(12) 0.1976(2) 0.0257(7) Uani 1 1 d .
O19 O 0.1246(2) 0.63343(12) 0.4376(2) 0.0204(6) Uani 1 1 d .
O20 O 0.3511(2) 0.86875(11) -0.0584(2) 0.0148(6) Uani 1 1 d .
O21 O 0.2727(2) 1.13397(11) 0.3864(2) 0.0153(6) Uani 1 1 d .
O22 O 0.3062(2) 1.12579(12) 0.5756(2) 0.0180(6) Uani 1 1 d .
O23 O 0.2600(3) 1.16782(15) 0.0132(3) 0.0506(10) Uani 1 1 d .
O24 O 0.4096(3) 1.16630(14) 0.1947(3) 0.0359(8) Uani 1 1 d .
O25 O 0.7614(3) 0.84401(13) 0.2628(3) 0.0289(7) Uani 1 1 d .
H25A H 0.6876 0.8493 0.2430 0.035 Uiso 1 1 d R
H25B H 0.7663 0.8404 0.1991 0.035 Uiso 1 1 d R
O26 O 0.0623(7) 0.3598(3) 0.3065(7) 0.151(3) Uani 1 1 d .
C1 C 0.3022(3) 0.85692(17) 0.3811(3) 0.0149(8) Uani 1 1 d .
C2 C 0.3072(3) 0.92035(17) 0.4147(3) 0.0165(9) Uani 1 1 d .
C3 C 0.3472(4) 0.96178(19) 0.3626(4) 0.0280(11) Uani 1 1 d .
H3 H 0.3766 0.9496 0.3120 0.034 Uiso 1 1 calc R
C4 C 0.3436(4) 1.02118(19) 0.3854(4) 0.0280(11) Uani 1 1 d .
H4 H 0.3657 1.0491 0.3462 0.034 Uiso 1 1 calc R
C5 C 0.3073(3) 1.03962(18) 0.4663(3) 0.0161(9) Uani 1 1 d .
C6 C 0.2779(4) 0.99727(18) 0.5271(4) 0.0192(9) Uani 1 1 d .
H6 H 0.2597 1.0089 0.5864 0.023 Uiso 1 1 calc R
C7 C 0.2758(4) 0.93812(18) 0.4994(4) 0.0213(9) Uani 1 1 d .
H7 H 0.2530 0.9100 0.5378 0.026 Uiso 1 1 calc R
C8 C 0.2961(3) 1.10393(17) 0.4822(3) 0.0143(8) Uani 1 1 d .
C9 C 0.4027(3) 0.89281(17) 0.0414(3) 0.0116(8) Uani 1 1 d .
C10 C 0.4038(4) 0.95841(17) 0.0532(3) 0.0162(8) Uani 1 1 d .
C11 C 0.3265(4) 0.9915(2) -0.0452(4) 0.0310(11) Uani 1 1 d .
H11 H 0.2855 0.9738 -0.1203 0.037 Uiso 1 1 calc R
C12 C 0.3101(5) 1.0508(2) -0.0322(4) 0.0340(12) Uani 1 1 d .
H12 H 0.2556 1.0725 -0.0983 0.041 Uiso 1 1 calc R
C13 C 0.3733(4) 1.07839(18) 0.0778(4) 0.0228(10) Uani 1 1 d .
C14 C 0.4575(4) 1.04584(19) 0.1742(4) 0.0255(10) Uani 1 1 d .
H14 H 0.5052 1.0646 0.2472 0.031 Uiso 1 1 calc R
C15 C 0.4715(4) 0.98593(18) 0.1632(4) 0.0203(9) Uani 1 1 d .
H15 H 0.5260 0.9641 0.2292 0.024 Uiso 1 1 calc R
C16 C 0.3478(4) 1.1420(2) 0.0974(4) 0.0286(11) Uani 1 1 d .
C17 C 0.0619(3) 0.61997(17) 0.0896(3) 0.0149(8) Uani 1 1 d .
C18 C 0.0287(3) 0.55782(17) 0.0432(3) 0.0157(8) Uani 1 1 d .
C19 C -0.0172(4) 0.54584(18) -0.0791(3) 0.0195(9) Uani 1 1 d .
H19 H -0.0294 0.5767 -0.1321 0.023 Uiso 1 1 calc R
C20 C 0.0444(4) 0.51151(18) 0.1207(3) 0.0203(9) Uani 1 1 d .
H20 H 0.0735 0.5192 0.2017 0.024 Uiso 1 1 calc R
C21 C 0.0259(3) 0.61646(17) 0.4228(3) 0.0138(8) Uani 1 1 d .
C22 C 0.0118(3) 0.55611(17) 0.4625(4) 0.0172(9) Uani 1 1 d .
C23 C -0.1003(4) 0.5303(2) 0.4181(5) 0.0372(12) Uani 1 1 d .
H23 H -0.1687 0.5507 0.3629 0.045 Uiso 1 1 calc R
C24 C 0.1114(4) 0.5255(2) 0.5449(4) 0.0356(12) Uani 1 1 d .
H24 H 0.1874 0.5427 0.5760 0.043 Uiso 1 1 calc R

loop_
_atom_site_aniso_label
_atom_site_aniso_U_11
_atom_site_aniso_U_22
_atom_site_aniso_U_33
_atom_site_aniso_U_23
_atom_site_aniso_U_13
_atom_site_aniso_U_12
Nd1 0.00621(12) 0.01269(13) 0.00829(11) -0.00015(8) 0.00319(9) 0.00054(8)
Nd2 0.00609(12) 0.01206(13) 0.00696(11) 0.00066(8) 0.00234(9) -0.00073(8)
B1 0.003(2) 0.015(2) 0.010(2) 0.0014(18) 0.0025(18) 0.0020(17)
B2 0.007(2) 0.014(2) 0.0050(19) -0.0008(16) 0.0038(18) 0.0005(17)
B3 0.010(2) 0.013(2) 0.0103(19) -0.0007(17) 0.0095(18) 0.0008(17)
B4 0.007(2) 0.012(2) 0.009(2) -0.0008(17) 0.0041(18) -0.0022(17)
B5 0.005(2) 0.007(2) 0.011(2) 0.0015(16) 0.0042(18) 0.0028(16)
B6 0.008(2) 0.014(2) 0.010(2) -0.0018(18) 0.0059(18) -0.0008(17)
B7 0.006(2) 0.014(2) 0.011(2) 0.0028(18) 0.0038(19) 0.0018(17)
B8 0.008(2) 0.010(2) 0.012(2) 0.0029(18) 0.0075(19) 0.0028(17)
O1 0.0048(13) 0.0199(15) 0.0049(12) 0.0011(11) -0.0005(11) -0.0020(11)
O2 0.0220(15) 0.0115(14) 0.0253(15) -0.0024(12) 0.0185(13) -0.0019(12)
O3 0.0058(13) 0.0141(14) 0.0077(12) -0.0011(10) 0.0032(11) -0.0007(10)
O4 0.0141(14) 0.0135(14) 0.0105(13) 0.0011(11) 0.0027(11) -0.0014(11)
O5 0.0065(13) 0.0180(14) 0.0058(12) 0.0000(11) 0.0032(11) -0.0015(11)
O6 0.0060(13) 0.0211(15) 0.0048(12) 0.0013(11) 0.0003(11) -0.0022(11)
O7 0.0037(13) 0.0216(15) 0.0075(12) -0.0002(11) 0.0029(11) -0.0027(11)
O8 0.0187(15) 0.0099(14) 0.0113(13) -0.0016(11) 0.0062(12) -0.0012(11)
O9 0.0062(13) 0.0151(14) 0.0047(12) -0.0001(11) 0.0019(11) -0.0011(11)
O10 0.0068(14) 0.0180(15) 0.0098(13) 0.0019(11) 0.0049(12) -0.0015(11)
O11 0.0073(13) 0.0241(16) 0.0070(12) 0.0016(11) 0.0034(11) -0.0042(11)
O12 0.0075(13) 0.0141(14) 0.0074(12) -0.0008(10) 0.0029(11) 0.0011(10)
O13 0.0114(14) 0.0128(15) 0.0228(14) 0.0076(12) 0.0087(12) 0.0033(11)
O14 0.0043(13) 0.0178(14) 0.0056(12) -0.0009(11) 0.0009(11) -0.0013(10)
O15 0.0072(14) 0.0187(15) 0.0067(12) -0.0003(11) 0.0032(11) 0.0004(11)
O16 0.0074(13) 0.0175(15) 0.0058(12) 0.0001(11) 0.0020(11) -0.0021(11)
O17 0.0250(16) 0.0128(15) 0.0320(15) -0.0003(13) 0.0246(14) -0.0013(13)
O18 0.0325(18) 0.0147(16) 0.0146(15) 0.0009(12) -0.0005(14) 0.0032(13)
O19 0.0104(15) 0.0200(16) 0.0314(16) 0.0110(13) 0.0107(13) 0.0034(12)
O20 0.0145(14) 0.0164(15) 0.0148(14) 0.0009(12) 0.0081(12) -0.0011(12)
O21 0.0194(15) 0.0123(14) 0.0140(13) 0.0034(11) 0.0081(12) 0.0056(12)
O22 0.0237(16) 0.0178(15) 0.0128(13) -0.0006(12) 0.0092(13) 0.0005(12)
O23 0.041(2) 0.022(2) 0.064(3) -0.0038(17) 0.007(2) 0.0070(17)
O24 0.046(2) 0.0201(18) 0.044(2) -0.0056(15) 0.0239(19) 0.0048(16)
O25 0.0317(18) 0.0259(18) 0.0349(17) 0.0041(14) 0.0209(16) -0.0008(14)
O26 0.171(7) 0.142(6) 0.149(6) -0.004(5) 0.084(6) -0.024(5)
C1 0.014(2) 0.019(2) 0.0145(19) 0.0030(17) 0.0092(18) 0.0068(17)
C2 0.018(2) 0.014(2) 0.021(2) -0.0023(17) 0.0122(19) -0.0007(17)
C3 0.046(3) 0.021(2) 0.036(3) 0.001(2) 0.035(3) 0.001(2)
C4 0.046(3) 0.017(2) 0.035(3) 0.003(2) 0.031(2) 0.000(2)
C5 0.015(2) 0.016(2) 0.016(2) 0.0000(16) 0.0068(18) 0.0009(17)
C6 0.027(2) 0.016(2) 0.021(2) -0.0007(18) 0.0155(19) 0.0018(18)
C7 0.027(2) 0.017(2) 0.030(2) 0.0042(19) 0.022(2) 0.0017(18)
C8 0.012(2) 0.017(2) 0.0140(19) 0.0039(17) 0.0064(17) 0.0017(16)
C9 0.0081(19) 0.015(2) 0.0121(18) -0.0014(16) 0.0056(16) 0.0009(16)
C10 0.020(2) 0.013(2) 0.020(2) 0.0041(17) 0.0133(19) 0.0028(17)
C11 0.042(3) 0.022(3) 0.021(2) 0.006(2) 0.010(2) 0.007(2)
C12 0.051(3) 0.018(2) 0.030(3) 0.011(2) 0.017(2) 0.014(2)
C13 0.026(2) 0.014(2) 0.036(3) 0.0014(19) 0.021(2) -0.0008(18)
C14 0.030(3) 0.019(2) 0.030(2) -0.0078(19) 0.017(2) -0.004(2)
C15 0.018(2) 0.020(2) 0.019(2) -0.0043(18) 0.0063(19) -0.0022(18)
C16 0.027(3) 0.018(2) 0.048(3) 0.006(2) 0.024(3) -0.001(2)
C17 0.011(2) 0.015(2) 0.015(2) -0.0010(17) 0.0026(17) 0.0013(16)
C18 0.013(2) 0.014(2) 0.017(2) -0.0028(17) 0.0049(18) -0.0001(16)
C19 0.021(2) 0.015(2) 0.017(2) 0.0045(17) 0.0056(19) 0.0036(17)
C20 0.024(2) 0.018(2) 0.0125(19) -0.0017(17) 0.0035(18) -0.0005(18)
C21 0.013(2) 0.018(2) 0.0124(18) 0.0016(16) 0.0074(17) 0.0030(17)
C22 0.015(2) 0.012(2) 0.026(2) 0.0067(18) 0.0111(19) 0.0016(17)
C23 0.011(2) 0.026(3) 0.063(3) 0.022(2) 0.009(2) 0.003(2)
C24 0.011(2) 0.031(3) 0.057(3) 0.019(2) 0.010(2) -0.003(2)

loop_
_atom_type_symbol
_atom_type_description
_atom_type_scat_dispersion_real
_atom_type_scat_dispersion_imag
_atom_type_scat_source
H H 0.0000 0.0000 'International Tables Vol C Tables 4.2.6.8 and 6.1.1.4'
B B 0.0013 0.0007 'International Tables Vol C Tables 4.2.6.8 and 6.1.1.4'
C C 0.0033 0.0016 'International Tables Vol C Tables 4.2.6.8 and 6.1.1.4'
O O 0.0106 0.0060 'International Tables Vol C Tables 4.2.6.8 and 6.1.1.4'
Nd Nd -0.1943 3.0179 'International Tables Vol C Tables 4.2.6.8 and 6.1.1.4'

loop_
_geom_angle_atom_site_label_1
_geom_angle_atom_site_label_2
_geom_angle_atom_site_label_3
_geom_angle
_geom_angle_site_symmetry_1
_geom_angle_site_symmetry_3
O3 Nd1 O12 121.22(8) . 1_655
O3 Nd1 O24 72.73(10) . 2_645
O12 Nd1 O24 77.81(9) 1_655 2_645
O3 Nd1 O10 117.18(8) . 4_676
O12 Nd1 O10 121.55(8) 1_655 4_676
O24 Nd1 O10 118.90(10) 2_645 4_676
O3 Nd1 O14 172.10(8) . 1_655
O12 Nd1 O14 54.52(8) 1_655 1_655
O24 Nd1 O14 110.92(10) 2_645 1_655
O10 Nd1 O14 67.74(8) 4_676 1_655
O3 Nd1 O23 106.75(10) . 2_645
O12 Nd1 O23 91.02(11) 1_655 2_645
O24 Nd1 O23 50.82(11) 2_645 2_645
O10 Nd1 O23 70.12(10) 4_676 2_645
O14 Nd1 O23 80.54(10) 1_655 2_645
O3 Nd1 O25 99.60(9) . .
O12 Nd1 O25 70.54(9) 1_655 .
O24 Nd1 O25 137.03(10) 2_645 .
O10 Nd1 O25 102.43(9) 4_676 .
O14 Nd1 O25 72.89(9) 1_655 .
O23 Nd1 O25 153.15(11) 2_645 .
O3 Nd1 O16 53.57(7) . 4_575
O12 Nd1 O16 69.80(8) 1_655 4_575
O24 Nd1 O16 73.38(9) 2_645 4_575
O10 Nd1 O16 163.64(8) 4_676 4_575
O14 Nd1 O16 119.99(7) 1_655 4_575
O23 Nd1 O16 123.89(10) 2_645 4_575
O25 Nd1 O16 68.90(9) . 4_575
O3 Nd1 O22 75.23(8) . 3_676
O12 Nd1 O22 131.86(8) 1_655 3_676
O24 Nd1 O22 145.20(9) 2_645 3_676
O10 Nd1 O22 65.65(8) 4_676 3_676
O14 Nd1 O22 102.61(8) 1_655 3_676
O23 Nd1 O22 129.96(10) 2_645 3_676
O25 Nd1 O22 61.84(8) . 3_676
O16 Nd1 O22 98.05(8) 4_575 3_676
O3 Nd1 O11 67.48(8) . .
O12 Nd1 O11 159.30(8) 1_655 .
O24 Nd1 O11 88.27(9) 2_645 .
O10 Nd1 O11 52.90(8) 4_676 .
O14 Nd1 O11 118.97(7) 1_655 .
O23 Nd1 O11 68.29(11) 2_645 .
O25 Nd1 O11 128.77(9) . .
O16 Nd1 O11 120.99(7) 4_575 .
O22 Nd1 O11 66.95(8) 3_676 .
O3 Nd1 C16 89.17(11) . 2_645
O12 Nd1 C16 84.21(10) 1_655 2_645
O24 Nd1 C16 25.09(12) 2_645 2_645
O10 Nd1 C16 94.73(12) 4_676 2_645
O14 Nd1 C16 96.68(10) 1_655 2_645
O23 Nd1 C16 25.73(12) 2_645 2_645
O25 Nd1 C16 154.29(11) . 2_645
O16 Nd1 C16 98.37(12) 4_575 2_645
O22 Nd1 C16 143.78(10) 3_676 2_645
O11 Nd1 C16 76.92(10) . 2_645
O3 Nd1 B7 149.09(10) . 1_655
O12 Nd1 B7 27.89(10) 1_655 1_655
O24 Nd1 B7 91.23(11) 2_645 1_655
O10 Nd1 B7 93.66(10) 4_676 1_655
O14 Nd1 B7 27.36(10) 1_655 1_655
O23 Nd1 B7 80.65(12) 2_645 1_655
O25 Nd1 B7 74.00(10) . 1_655
O16 Nd1 B7 96.98(9) 4_575 1_655
O22 Nd1 B7 123.52(10) 3_676 1_655
O11 Nd1 B7 139.96(10) . 1_655
C16 Nd1 B7 86.04(11) 2_645 1_655
O3 Nd1 H25A 80.3 . .
O12 Nd1 H25A 82.0 1_655 .
O24 Nd1 H25A 130.4 2_645 .
O10 Nd1 H25A 110.3 4_676 .
O14 Nd1 H25A 92.2 1_655 .
O23 Nd1 H25A 172.0 2_645 .
O25 Nd1 H25A 19.3 . .
O16 Nd1 H25A 57.2 4_575 .
O22 Nd1 H25A 54.7 3_676 .
O11 Nd1 H25A 118.7 . .
C16 Nd1 H25A 154.9 2_645 .
B7 Nd1 H25A 91.4 1_655 .
O20 Nd2 O5 69.53(8) 4_576 4_576
O20 Nd2 O15 137.29(8) 4_576 .
O5 Nd2 O15 112.42(8) 4_576 .
O20 Nd2 O6 96.63(8) 4_576 .
O5 Nd2 O6 117.99(8) 4_576 .
O15 Nd2 O6 116.14(8) . .
O20 Nd2 O19 70.66(8) 4_576 .
O5 Nd2 O19 76.70(9) 4_576 .
O15 Nd2 O19 68.73(8) . .
O6 Nd2 O19 156.75(9) . .
O20 Nd2 O17 130.68(9) 4_576 .
O5 Nd2 O17 75.46(9) 4_576 .
O15 Nd2 O17 87.78(9) . .
O6 Nd2 O17 70.44(8) . .
O19 Nd2 O17 132.66(8) . .
O20 Nd2 O18 74.62(9) 4_576 .
O5 Nd2 O18 139.86(9) 4_576 .
O15 Nd2 O18 82.60(9) . .
O6 Nd2 O18 83.09(9) . .
O19 Nd2 O18 74.88(9) . .
O17 Nd2 O18 144.20(9) . .
O20 Nd2 O9 135.49(8) 4_576 .
O5 Nd2 O9 154.96(8) 4_576 .
O15 Nd2 O9 52.64(7) . .
O6 Nd2 O9 65.36(8) . .
O19 Nd2 O9 109.64(8) . .
O17 Nd2 O9 83.39(8) . .
O18 Nd2 O9 63.42(8) . .
O20 Nd2 O1 67.35(8) 4_576 .
O5 Nd2 O1 67.07(8) 4_576 .
O15 Nd2 O1 154.91(9) . .
O6 Nd2 O1 52.54(8) . .
O19 Nd2 O1 131.64(8) . .
O17 Nd2 O1 67.54(8) . .
O18 Nd2 O1 114.52(9) . .
O9 Nd2 O1 116.85(7) . .
O20 Nd2 O7 111.90(7) 4_576 4_576
O5 Nd2 O7 51.04(7) 4_576 4_576
O15 Nd2 O7 62.16(7) . 4_576
O6 Nd2 O7 136.57(8) . 4_576
O19 Nd2 O7 66.56(8) . 4_576
O17 Nd2 O7 66.14(7) . 4_576
O18 Nd2 O7 134.68(8) . 4_576
O9 Nd2 O7 108.00(7) . 4_576
O1 Nd2 O7 108.75(7) . 4_576
O20 Nd2 B5 138.56(10) 4_576 .
O5 Nd2 B5 138.37(9) 4_576 .
O15 Nd2 B5 26.66(9) . .
O6 Nd2 B5 92.26(9) . .
O19 Nd2 B5 85.75(10) . .
O17 Nd2 B5 90.40(10) . .
O18 Nd2 B5 66.40(10) . .
O9 Nd2 B5 26.97(9) . .
O1 Nd2 B5 142.46(9) . .
O7 Nd2 B5 87.37(9) 4_576 .
O20 Nd2 B3 89.67(10) 4_576 4_576
O5 Nd2 B3 25.46(10) 4_576 4_576
O15 Nd2 B3 87.10(10) . 4_576
O6 Nd2 B3 133.05(10) . 4_576
O19 Nd2 B3 67.94(10) . 4_576
O17 Nd2 B3 70.46(10) . 4_576
O18 Nd2 B3 142.66(10) . 4_576
O9 Nd2 B3 133.02(10) . 4_576
O1 Nd2 B3 88.73(9) . 4_576
O7 Nd2 B3 25.69(9) 4_576 4_576
B5 Nd2 B3 112.92(11) . 4_576
O3 B1 O1 118.3(3) . .
O3 B1 O6 113.2(3) . .
O1 B1 O6 102.5(3) . .
O3 B1 O2 105.5(3) . .
O1 B1 O2 108.1(3) . .
O6 B1 O2 108.9(3) . .
O3 B2 O16 105.4(3) . 4_575
O3 B2 O5 112.6(3) . .
O16 B2 O5 114.1(3) 4_575 .
O3 B2 O4 107.7(3) . .
O16 B2 O4 108.6(3) 4_575 .
O5 B2 O4 108.3(3) . .
O3 B2 Nd1 50.35(16) . .
O16 B2 Nd1 57.98(16) 4_575 .
O5 B2 Nd1 145.6(3) . .
O4 B2 Nd1 105.8(2) . .
O7 B3 O6 125.8(3) . .
O7 B3 O5 113.6(3) . .
O6 B3 O5 120.6(4) . .
O7 B3 Nd2 64.82(18) . 4_575
O6 B3 Nd2 168.1(3) . 4_575
O5 B3 Nd2 49.17(17) . 4_575
O14 B4 O7 112.9(3) 4_575 .
O14 B4 O9 111.1(3) 4_575 .
O7 B4 O9 110.8(3) . .
O14 B4 O8 105.5(3) 4_575 .
O7 B4 O8 107.1(3) . .
O9 B4 O8 109.1(3) . .
O10 B5 O9 124.8(3) . .
O10 B5 O15 122.5(3) . .
O9 B5 O15 112.5(3) . .
O10 B5 Nd2 158.9(3) . .
O9 B5 Nd2 61.18(18) . .
O15 B5 Nd2 54.40(17) . .
O12 B6 O11 117.2(3) . 4_475
O12 B6 O21 107.5(3) . 2_545
O11 B6 O21 108.2(3) 4_475 2_545
O12 B6 O10 112.0(3) . .
O11 B6 O10 103.6(3) 4_475 .
O21 B6 O10 107.9(3) 2_545 .
O14 B7 O12 105.7(3) . .
O14 B7 O15 113.5(3) . .
O12 B7 O15 111.4(3) . .
O14 B7 O13 109.9(3) . .
O12 B7 O13 106.8(3) . .
O15 B7 O13 109.3(3) . .
O14 B7 Nd1 54.78(17) . 1_455
O12 B7 Nd1 52.81(16) . 1_455
O15 B7 Nd1 141.2(3) . 1_455
O13 B7 Nd1 109.3(2) . 1_455
O16 B8 O11 121.1(3) . .
O16 B8 O1 121.0(3) . .
O11 B8 O1 117.8(3) . .
B8 O1 B1 126.5(3) . .
B8 O1 Nd2 135.5(2) . .
B1 O1 Nd2 95.3(2) . .
C1 O2 B1 122.7(3) . .
B1 O3 B2 121.4(3) . .
B1 O3 Nd1 135.1(2) . .
B2 O3 Nd1 102.87(19) . .
C9 O4 B2 124.9(3) . .
B3 O5 B2 123.0(3) . .
B3 O5 Nd2 105.4(2) . 4_575
B2 O5 Nd2 130.3(2) . 4_575
B3 O6 B1 119.9(3) . .
B3 O6 Nd2 137.6(2) . .
B1 O6 Nd2 102.50(19) . .
B3 O7 B4 129.9(3) . .
B3 O7 Nd2 89.48(19) . 4_575
B4 O7 Nd2 139.4(2) . 4_575
C17 O8 B4 126.7(3) . .
B5 O9 B4 121.4(3) . .
B5 O9 Nd2 91.9(2) . .
B4 O9 Nd2 129.3(2) . .
B5 O10 B6 120.4(3) . .
B5 O10 Nd1 135.0(2) . 4_475
B6 O10 Nd1 101.4(2) . 4_475
B8 O11 B6 133.1(3) . 4_676
B8 O11 Nd1 128.3(2) . .
B6 O11 Nd1 97.31(19) 4_676 .
B6 O12 B7 120.9(3) . .
B6 O12 Nd1 139.7(2) . 1_455
B7 O12 Nd1 99.3(2) . 1_455
C21 O13 B7 129.3(3) . .
B7 O14 B4 129.6(3) . 4_576
B7 O14 Nd1 97.9(2) . 1_455
B4 O14 Nd1 132.4(2) 4_576 1_455
B5 O15 B7 121.8(3) . .
B5 O15 Nd2 98.9(2) . .
B7 O15 Nd2 134.2(2) . .
B8 O16 B2 130.0(3) . 4_576
B8 O16 Nd1 135.2(2) . 4_576
B2 O16 Nd1 94.09(19) 4_576 4_576
C1 O17 Nd2 132.4(2) . .
C17 O18 Nd2 143.3(3) . .
C21 O19 Nd2 138.3(2) . .
C9 O20 Nd2 133.6(2) . 4_575
C8 O21 B6 122.9(3) . 2
C8 O22 Nd1 131.0(2) . 3_676
C16 O23 Nd1 92.1(3) . 2_655
C16 O24 Nd1 95.5(3) . 2_655
Nd1 O25 H25A 72.4 . .
Nd1 O25 H25B 126.4 . .
H25A O25 H25B 108.1 . .
O17 C1 O2 124.4(4) . .
O17 C1 C2 122.4(3) . .
O2 C1 C2 113.2(3) . .
C3 C2 C7 119.7(4) . .
C3 C2 C1 119.2(3) . .
C7 C2 C1 121.1(3) . .
C4 C3 C2 119.9(4) . .
C4 C3 H3 120.0 . .
C2 C3 H3 120.0 . .
C3 C4 C5 120.6(4) . .
C3 C4 H4 119.7 . .
C5 C4 H4 119.7 . .
C4 C5 C6 119.2(4) . .
C4 C5 C8 119.1(3) . .
C6 C5 C8 121.7(3) . .
C7 C6 C5 119.9(4) . .
C7 C6 H6 120.1 . .
C5 C6 H6 120.1 . .
C6 C7 C2 120.3(4) . .
C6 C7 H7 119.8 . .
C2 C7 H7 119.8 . .
O22 C8 O21 124.6(4) . .
O22 C8 C5 123.4(3) . .
O21 C8 C5 111.9(3) . .
O20 C9 O4 124.3(4) . .
O20 C9 C10 120.9(3) . .
O4 C9 C10 114.7(3) . .
C11 C10 C15 119.8(4) . .
C11 C10 C9 118.6(4) . .
C15 C10 C9 121.3(4) . .
C12 C11 C10 119.9(4) . .
C12 C11 H11 120.1 . .
C10 C11 H11 120.1 . .
C11 C12 C13 120.9(4) . .
C11 C12 H12 119.5 . .
C13 C12 H12 119.5 . .
C12 C13 C14 118.7(4) . .
C12 C13 C16 122.0(4) . .
C14 C13 C16 119.2(4) . .
C15 C14 C13 120.7(4) . .
C15 C14 H14 119.7 . .
C13 C14 H14 119.7 . .
C14 C15 C10 119.7(4) . .
C14 C15 H15 120.1 . .
C10 C15 H15 120.2 . .
O24 C16 O23 121.5(4) . .
O24 C16 C13 120.4(4) . .
O23 C16 C13 118.0(4) . .
O24 C16 Nd1 59.4(2) . 2_655
O23 C16 Nd1 62.1(3) . 2_655
C13 C16 Nd1 179.7(3) . 2_655
O18 C17 O8 125.6(4) . .
O18 C17 C18 120.6(3) . .
O8 C17 C18 113.8(3) . .
C20 C18 C19 119.2(4) . .
C20 C18 C17 120.4(3) . .
C19 C18 C17 120.3(3) . .
C20 C19 C18 120.1(4) 3_565 .
C20 C19 H19 119.9 3_565 .
C18 C19 H19 119.9 . .
C19 C20 C18 120.7(4) 3_565 .
C19 C20 H20 119.7 3_565 .
C18 C20 H20 119.7 . .
O19 C21 O13 125.5(4) . .
O19 C21 C22 120.8(3) . .
O13 C21 C22 113.7(3) . .
C24 C22 C23 118.9(4) . .
C24 C22 C21 120.0(4) . .
C23 C22 C21 121.0(4) . .
C24 C23 C22 120.2(4) 3_566 .
C24 C23 H23 119.9 3_566 .
C22 C23 H23 119.9 . .
C22 C24 C23 120.8(4) . 3_566
C22 C24 H24 119.6 . .
C23 C24 H24 119.6 3_566 .

loop_
_geom_bond_atom_site_label_1
_geom_bond_atom_site_label_2
_geom_bond_distance
_geom_bond_site_symmetry_2
Nd1 O3 2.450(2) .
Nd1 O12 2.471(2) 1_655
Nd1 O24 2.497(3) 2_645
Nd1 O10 2.522(2) 4_676
Nd1 O14 2.525(2) 1_655
Nd1 O23 2.553(3) 2_645
Nd1 O25 2.568(3) .
Nd1 O16 2.637(2) 4_575
Nd1 O22 2.646(3) 3_676
Nd1 O11 2.658(2) .
Nd1 C16 2.886(5) 2_645
Nd1 B7 3.062(4) 1_655
Nd1 H25A 2.4483 .
Nd2 O20 2.427(3) 4_576
Nd2 O5 2.433(2) 4_576
Nd2 O15 2.467(2) .
Nd2 O6 2.476(2) .
Nd2 O19 2.497(3) .
Nd2 O17 2.502(3) .
Nd2 O18 2.570(3) .
Nd2 O9 2.628(2) .
Nd2 O1 2.666(2) .
Nd2 O7 2.806(2) 4_576
Nd2 B5 2.998(4) .
Nd2 B3 3.101(4) 4_576
B1 O3 1.420(5) .
B1 O1 1.445(5) .
B1 O6 1.481(5) .
B1 O2 1.514(5) .
B2 O3 1.434(4) .
B2 O16 1.457(4) 4_575
B2 O5 1.461(5) .
B2 O4 1.516(5) .
B3 O7 1.344(5) .
B3 O6 1.352(5) .
B3 O5 1.382(5) .
B3 Nd2 3.101(4) 4_575
B4 O14 1.422(5) 4_575
B4 O7 1.459(4) .
B4 O9 1.460(4) .
B4 O8 1.537(5) .
B5 O10 1.352(5) .
B5 O9 1.360(5) .
B5 O15 1.362(5) .
B6 O12 1.425(5) .
B6 O11 1.439(5) 4_475
B6 O21 1.495(5) 2_545
B6 O10 1.499(5) .
B7 O14 1.420(5) .
B7 O12 1.451(5) .
B7 O15 1.464(5) .
B7 O13 1.515(5) .
B7 Nd1 3.062(4) 1_455
B8 O16 1.359(5) .
B8 O11 1.361(5) .
B8 O1 1.362(5) .
O2 C1 1.293(4) .
O4 C9 1.300(4) .
O5 Nd2 2.433(2) 4_575
O7 Nd2 2.806(2) 4_575
O8 C17 1.292(4) .
O10 Nd1 2.522(2) 4_475
O11 B6 1.439(5) 4_676
O12 Nd1 2.471(2) 1_455
O13 C21 1.288(4) .
O14 B4 1.422(5) 4_576
O14 Nd1 2.525(2) 1_455
O16 B2 1.456(5) 4_576
O16 Nd1 2.637(2) 4_576
O17 C1 1.244(4) .
O18 C17 1.233(4) .
O19 C21 1.233(4) .
O20 C9 1.240(4) .
O20 Nd2 2.427(3) 4_575
O21 C8 1.301(4) .
O21 B6 1.495(5) 2
O22 C8 1.238(4) .
O22 Nd1 2.646(3) 3_676
O23 C16 1.254(6) .
O23 Nd1 2.553(3) 2_655
O24 C16 1.230(6) .
O24 Nd1 2.497(3) 2_655
O25 H25A 0.8500 .
O25 H25B 0.8500 .
C1 C2 1.486(5) .
C2 C3 1.379(6) .
C2 C7 1.382(5) .
C3 C4 1.377(6) .
C3 H3 0.9300 .
C4 C5 1.383(5) .
C4 H4 0.9300 .
C5 C6 1.392(5) .
C5 C8 1.481(5) .
C6 C7 1.377(6) .
C6 H6 0.9300 .
C7 H7 0.9300 .
C9 C10 1.487(5) .
C10 C11 1.378(6) .
C10 C15 1.386(5) .
C11 C12 1.376(6) .
C11 H11 0.9300 .
C12 C13 1.381(6) .
C12 H12 0.9300 .
C13 C14 1.385(6) .
C13 C16 1.518(6) .
C14 C15 1.379(6) .
C14 H14 0.9300 .
C15 H15 0.9300 .
C16 Nd1 2.886(5) 2_655
C17 C18 1.501(5) .
C18 C20 1.386(5) .
C18 C19 1.402(5) .
C19 C20 1.377(5) 3_565
C19 H19 0.9300 .
C20 C19 1.377(5) 3_565
C20 H20 0.9300 .
C21 C22 1.494(5) .
C22 C24 1.374(6) .
C22 C23 1.377(6) .
C23 C24 1.376(6) 3_566
C23 H23 0.9300 .
C24 C23 1.376(6) 3_566
C24 H24 0.9300 .

loop_
_geom_torsion_atom_site_label_1
_geom_torsion_atom_site_label_2
_geom_torsion_atom_site_label_3
_geom_torsion_atom_site_label_4
_geom_torsion
_geom_torsion_site_symmetry_1
_geom_torsion_site_symmetry_4
O12 Nd1 B2 O3 153.4(2) 1_655 .
O24 Nd1 B2 O3 78.0(2) 2_645 .
O10 Nd1 B2 O3 -41.2(3) 4_676 .
O14 Nd1 B2 O3 -174.27(17) 1_655 .
O23 Nd1 B2 O3 57.1(2) 2_645 .
O25 Nd1 B2 O3 -138.1(2) . .
O16 Nd1 B2 O3 157.5(3) 4_575 .
O22 Nd1 B2 O3 -75.2(2) 3_676 .
O11 Nd1 B2 O3 -9.3(2) . .
C16 Nd1 B2 O3 68.0(2) 2_645 .
B7 Nd1 B2 O3 160.03(19) 1_655 .
O3 Nd1 B2 O16 -157.5(3) . 4_575
O12 Nd1 B2 O16 -4.0(2) 1_655 4_575
O24 Nd1 B2 O16 -79.5(2) 2_645 4_575
O10 Nd1 B2 O16 161.32(16) 4_676 4_575
O14 Nd1 B2 O16 28.2(3) 1_655 4_575
O23 Nd1 B2 O16 -100.4(2) 2_645 4_575
O25 Nd1 B2 O16 64.43(19) . 4_575
O22 Nd1 B2 O16 127.3(2) 3_676 4_575
O11 Nd1 B2 O16 -166.83(19) . 4_575
C16 Nd1 B2 O16 -89.5(2) 2_645 4_575
B7 Nd1 B2 O16 2.5(2) 1_655 4_575
O3 Nd1 B2 O5 -71.0(4) . .
O12 Nd1 B2 O5 82.5(4) 1_655 .
O24 Nd1 B2 O5 7.0(4) 2_645 .
O10 Nd1 B2 O5 -112.2(4) 4_676 .
O14 Nd1 B2 O5 114.7(4) 1_655 .
O23 Nd1 B2 O5 -13.9(4) 2_645 .
O25 Nd1 B2 O5 150.9(4) . .
O16 Nd1 B2 O5 86.5(4) 4_575 .
O22 Nd1 B2 O5 -146.2(4) 3_676 .
O11 Nd1 B2 O5 -80.3(4) . .
C16 Nd1 B2 O5 -2.9(4) 2_645 .
B7 Nd1 B2 O5 89.0(4) 1_655 .
O3 Nd1 B2 O4 100.2(3) . .
O12 Nd1 B2 O4 -106.4(2) 1_655 .
O24 Nd1 B2 O4 178.1(2) 2_645 .
O10 Nd1 B2 O4 59.0(3) 4_676 .
O14 Nd1 B2 O4 -74.1(3) 1_655 .
O23 Nd1 B2 O4 157.28(19) 2_645 .
O25 Nd1 B2 O4 -37.91(19) . .
O16 Nd1 B2 O4 -102.3(3) 4_575 .
O22 Nd1 B2 O4 24.93(19) 3_676 .
O11 Nd1 B2 O4 90.8(2) . .
C16 Nd1 B2 O4 168.2(2) 2_645 .
B7 Nd1 B2 O4 -99.8(2) 1_655 .
O20 Nd2 B5 O10 13.8(8) 4_576 .
O5 Nd2 B5 O10 -104.8(7) 4_576 .
O15 Nd2 B5 O10 -88.8(7) . .
O6 Nd2 B5 O10 116.5(7) . .
O19 Nd2 B5 O10 -40.3(7) . .
O17 Nd2 B5 O10 -173.1(7) . .
O18 Nd2 B5 O10 35.0(7) . .
O9 Nd2 B5 O10 112.4(8) . .
O1 Nd2 B5 O10 135.1(6) . .
O7 Nd2 B5 O10 -107.0(7) 4_576 .
B3 Nd2 B5 O10 -104.2(7) 4_576 .
O20 Nd2 B5 O9 -98.6(2) 4_576 .
O5 Nd2 B5 O9 142.77(18) 4_576 .
O15 Nd2 B5 O9 158.8(3) . .
O6 Nd2 B5 O9 4.0(2) . .
O19 Nd2 B5 O9 -152.7(2) . .
O17 Nd2 B5 O9 74.5(2) . .
O18 Nd2 B5 O9 -77.4(2) . .
O1 Nd2 B5 O9 22.7(3) . .
O7 Nd2 B5 O9 140.6(2) 4_576 .
B3 Nd2 B5 O9 143.37(19) 4_576 .
O20 Nd2 B5 O15 102.6(2) 4_576 .
O5 Nd2 B5 O15 -16.0(3) 4_576 .
O6 Nd2 B5 O15 -154.7(2) . .
O19 Nd2 B5 O15 48.5(2) . .
O17 Nd2 B5 O15 -84.3(2) . .
O18 Nd2 B5 O15 123.8(2) . .
O9 Nd2 B5 O15 -158.8(3) . .
O1 Nd2 B5 O15 -136.1(2) . .
O7 Nd2 B5 O15 -18.2(2) 4_576 .
B3 Nd2 B5 O15 -15.4(2) 4_576 .
O16 B8 O1 B1 160.6(3) . .
O11 B8 O1 B1 -20.0(5) . .
O16 B8 O1 Nd2 4.0(6) . .
O11 B8 O1 Nd2 -176.6(2) . .
O3 B1 O1 B8 47.8(5) . .
O6 B1 O1 B8 173.1(3) . .
O2 B1 O1 B8 -71.9(4) . .
O3 B1 O1 Nd2 -148.5(3) . .
O6 B1 O1 Nd2 -23.2(3) . .
O2 B1 O1 Nd2 91.8(2) . .
O20 Nd2 O1 B8 -63.4(3) 4_576 .
O5 Nd2 O1 B8 13.0(3) 4_576 .
O15 Nd2 O1 B8 107.2(4) . .
O6 Nd2 O1 B8 178.1(4) . .
O19 Nd2 O1 B8 -31.8(4) . .
O17 Nd2 O1 B8 96.1(3) . .
O18 Nd2 O1 B8 -123.0(3) . .
O9 Nd2 O1 B8 165.7(3) . .
O7 Nd2 O1 B8 43.2(3) 4_576 .
B5 Nd2 O1 B8 154.4(3) . .
B3 Nd2 O1 B8 26.8(3) 4_576 .
O20 Nd2 O1 B1 135.3(2) 4_576 .
O5 Nd2 O1 B1 -148.2(2) 4_576 .
O15 Nd2 O1 B1 -54.1(3) . .
O6 Nd2 O1 B1 16.8(2) . .
O19 Nd2 O1 B1 167.0(2) . .
O17 Nd2 O1 B1 -65.1(2) . .
O18 Nd2 O1 B1 75.8(2) . .
O9 Nd2 O1 B1 4.4(2) . .
O7 Nd2 O1 B1 -118.1(2) 4_576 .
B5 Nd2 O1 B1 -6.9(3) . .
B3 Nd2 O1 B1 -134.5(2) 4_576 .
O3 B1 O2 C1 -179.3(3) . .
O1 B1 O2 C1 -51.8(4) . .
O6 B1 O2 C1 58.8(4) . .
O1 B1 O3 B2 156.0(3) . .
O6 B1 O3 B2 36.1(5) . .
O2 B1 O3 B2 -83.0(4) . .
O1 B1 O3 Nd1 -13.8(5) . .
O6 B1 O3 Nd1 -133.7(3) . .
O2 B1 O3 Nd1 107.2(3) . .
O16 B2 O3 B1 -153.0(3) 4_575 .
O5 B2 O3 B1 -28.0(5) . .
O4 B2 O3 B1 91.3(4) . .
Nd1 B2 O3 B1 -172.6(4) . .
O16 B2 O3 Nd1 19.7(3) 4_575 .
O5 B2 O3 Nd1 144.6(2) . .
O4 B2 O3 Nd1 -96.1(2) . .
O12 Nd1 O3 B1 139.9(3) 1_655 .
O24 Nd1 O3 B1 76.4(3) 2_645 .
O10 Nd1 O3 B1 -37.7(3) 4_676 .
O14 Nd1 O3 B1 -164.9(5) 1_655 .
O23 Nd1 O3 B1 38.1(3) 2_645 .
O25 Nd1 O3 B1 -147.2(3) . .
O16 Nd1 O3 B1 158.2(4) 4_575 .
O22 Nd1 O3 B1 -89.8(3) 3_676 .
O11 Nd1 O3 B1 -19.0(3) . .
C16 Nd1 O3 B1 57.1(3) 2_645 .
B7 Nd1 O3 B1 138.0(3) 1_655 .
O12 Nd1 O3 B2 -31.2(2) 1_655 .
O24 Nd1 O3 B2 -94.7(2) 2_645 .
O10 Nd1 O3 B2 151.2(2) 4_676 .
O14 Nd1 O3 B2 24.1(7) 1_655 .
O23 Nd1 O3 B2 -133.0(2) 2_645 .
O25 Nd1 O3 B2 41.8(2) . .
O16 Nd1 O3 B2 -12.9(2) 4_575 .
O22 Nd1 O3 B2 99.1(2) 3_676 .
O11 Nd1 O3 B2 169.9(2) . .
C16 Nd1 O3 B2 -113.9(2) 2_645 .
B7 Nd1 O3 B2 -33.0(3) 1_655 .
O3 B2 O4 C9 -164.2(3) . .
O16 B2 O4 C9 82.2(4) 4_575 .
O5 B2 O4 C9 -42.2(4) . .
Nd1 B2 O4 C9 143.1(3) . .
O7 B3 O5 B2 175.5(3) . .
O6 B3 O5 B2 -4.2(5) . .
Nd2 B3 O5 B2 168.2(4) 4_575 .
O7 B3 O5 Nd2 7.3(4) . 4_575
O6 B3 O5 Nd2 -172.4(3) . 4_575
O3 B2 O5 B3 10.9(5) . .
O16 B2 O5 B3 130.9(3) 4_575 .
O4 B2 O5 B3 -108.1(3) . .
Nd1 B2 O5 B3 63.0(5) . .
O3 B2 O5 Nd2 175.95(19) . 4_575
O16 B2 O5 Nd2 -64.0(4) 4_575 4_575
O4 B2 O5 Nd2 57.0(4) . 4_575
Nd1 B2 O5 Nd2 -132.0(3) . 4_575
O7 B3 O6 B1 -167.1(4) . .
O5 B3 O6 B1 12.6(5) . .
Nd2 B3 O6 B1 -16.3(15) 4_575 .
O7 B3 O6 Nd2 10.6(6) . .
O5 B3 O6 Nd2 -169.7(2) . .
Nd2 B3 O6 Nd2 161.4(11) 4_575 .
O3 B1 O6 B3 -27.4(5) . .
O1 B1 O6 B3 -156.0(3) . .
O2 B1 O6 B3 89.7(4) . .
O3 B1 O6 Nd2 154.2(3) . .
O1 B1 O6 Nd2 25.6(3) . .
O2 B1 O6 Nd2 -88.7(3) . .
O20 Nd2 O6 B3 110.6(3) 4_576 .
O5 Nd2 O6 B3 -179.1(3) 4_576 .
O15 Nd2 O6 B3 -41.2(4) . .
O19 Nd2 O6 B3 55.6(4) . .
O17 Nd2 O6 B3 -118.5(4) . .
O18 Nd2 O6 B3 37.0(3) . .
O9 Nd2 O6 B3 -26.9(3) . .
O1 Nd2 O6 B3 165.3(4) . .
O7 Nd2 O6 B3 -117.4(3) 4_576 .
B5 Nd2 O6 B3 -28.9(4) . .
B3 Nd2 O6 B3 -153.6(3) 4_576 .
O20 Nd2 O6 B1 -71.5(2) 4_576 .
O5 Nd2 O6 B1 -1.2(2) 4_576 .
O15 Nd2 O6 B1 136.7(2) . .
O19 Nd2 O6 B1 -126.4(3) . .
O17 Nd2 O6 B1 59.5(2) . .
O18 Nd2 O6 B1 -145.0(2) . .
O9 Nd2 O6 B1 151.1(2) . .
O1 Nd2 O6 B1 -16.7(2) . .
O7 Nd2 O6 B1 60.5(2) 4_576 .
B5 Nd2 O6 B1 149.1(2) . .
B3 Nd2 O6 B1 24.3(3) 4_576 .
O6 B3 O7 B4 4.6(6) . .
O5 B3 O7 B4 -175.1(3) . .
Nd2 B3 O7 B4 -169.0(4) 4_575 .
O6 B3 O7 Nd2 173.6(4) . 4_575
O5 B3 O7 Nd2 -6.1(3) . 4_575
O14 B4 O7 B3 143.0(4) 4_575 .
O9 B4 O7 B3 17.6(5) . .
O8 B4 O7 B3 -101.4(4) . .
O14 B4 O7 Nd2 -20.0(5) 4_575 4_575
O9 B4 O7 Nd2 -145.4(2) . 4_575
O8 B4 O7 Nd2 95.7(4) . 4_575
O14 B4 O8 C17 -150.9(3) 4_575 .
O7 B4 O8 C17 88.5(4) . .
O9 B4 O8 C17 -31.5(5) . .
O10 B5 O9 B4 -16.4(5) . .
O15 B5 O9 B4 158.3(3) . .
Nd2 B5 O9 B4 139.7(3) . .
O10 B5 O9 Nd2 -156.1(3) . .
O15 B5 O9 Nd2 18.6(3) . .
O14 B4 O9 B5 54.9(4) 4_575 .
O7 B4 O9 B5 -178.6(3) . .
O8 B4 O9 B5 -60.9(4) . .
O14 B4 O9 Nd2 178.19(19) 4_575 .
O7 B4 O9 Nd2 -55.4(4) . .
O8 B4 O9 Nd2 62.3(3) . .
O20 Nd2 O9 B5 111.0(2) 4_576 .
O5 Nd2 O9 B5 -71.8(3) 4_576 .
O15 Nd2 O9 B5 -11.8(2) . .
O6 Nd2 O9 B5 -175.5(2) . .
O19 Nd2 O9 B5 29.0(2) . .
O17 Nd2 O9 B5 -104.1(2) . .
O18 Nd2 O9 B5 89.8(2) . .
O1 Nd2 O9 B5 -164.7(2) . .
O7 Nd2 O9 B5 -41.8(2) 4_576 .
B3 Nd2 O9 B5 -48.7(2) 4_576 .
O20 Nd2 O9 B4 -23.4(3) 4_576 .
O5 Nd2 O9 B4 153.8(3) 4_576 .
O15 Nd2 O9 B4 -146.2(3) . .
O6 Nd2 O9 B4 50.1(3) . .
O19 Nd2 O9 B4 -105.4(3) . .
O17 Nd2 O9 B4 121.5(3) . .
O18 Nd2 O9 B4 -44.6(3) . .
O1 Nd2 O9 B4 60.9(3) . .
O7 Nd2 O9 B4 -176.2(3) 4_576 .
B5 Nd2 O9 B4 -134.4(4) . .
B3 Nd2 O9 B4 176.9(3) 4_576 .
O9 B5 O10 B6 178.4(3) . .
O15 B5 O10 B6 4.3(5) . .
Nd2 B5 O10 B6 78.7(8) . .
O9 B5 O10 Nd1 -25.7(6) . 4_475
O15 B5 O10 Nd1 160.1(2) . 4_475
Nd2 B5 O10 Nd1 -125.4(6) . 4_475
O12 B6 O10 B5 15.0(5) . .
O11 B6 O10 B5 142.3(3) 4_475 .
O21 B6 O10 B5 -103.1(4) 2_545 .
O12 B6 O10 Nd1 -147.9(3) . 4_475
O11 B6 O10 Nd1 -20.6(3) 4_475 4_475
O21 B6 O10 Nd1 94.0(3) 2_545 4_475
O16 B8 O11 B6 -22.3(6) . 4_676
O1 B8 O11 B6 158.3(4) . 4_676
O16 B8 O11 Nd1 141.8(3) . .
O1 B8 O11 Nd1 -37.6(5) . .
O3 Nd1 O11 B8 46.4(3) . .
O12 Nd1 O11 B8 -72.9(4) 1_655 .
O24 Nd1 O11 B8 -25.6(3) 2_645 .
O10 Nd1 O11 B8 -154.5(3) 4_676 .
O14 Nd1 O11 B8 -138.6(3) 1_655 .
O23 Nd1 O11 B8 -73.6(3) 2_645 .
O25 Nd1 O11 B8 130.6(3) . .
O16 Nd1 O11 B8 43.8(3) 4_575 .
O22 Nd1 O11 B8 129.3(3) 3_676 .
C16 Nd1 O11 B8 -48.2(3) 2_645 .
B7 Nd1 O11 B8 -115.4(3) 1_655 .
O3 Nd1 O11 B6 -145.2(2) . 4_676
O12 Nd1 O11 B6 95.4(3) 1_655 4_676
O24 Nd1 O11 B6 142.8(2) 2_645 4_676
O10 Nd1 O11 B6 13.8(2) 4_676 4_676
O14 Nd1 O11 B6 29.8(2) 1_655 4_676
O23 Nd1 O11 B6 94.7(2) 2_645 4_676
O25 Nd1 O11 B6 -61.0(2) . 4_676
O16 Nd1 O11 B6 -147.8(2) 4_575 4_676
O22 Nd1 O11 B6 -62.3(2) 3_676 4_676
C16 Nd1 O11 B6 120.2(2) 2_645 4_676
B7 Nd1 O11 B6 53.0(3) 1_655 4_676
O11 B6 O12 B7 -156.8(3) 4_475 .
O21 B6 O12 B7 81.2(4) 2_545 .
O10 B6 O12 B7 -37.2(5) . .
O11 B6 O12 Nd1 18.2(6) 4_475 1_455
O21 B6 O12 Nd1 -103.9(4) 2_545 1_455
O10 B6 O12 Nd1 137.8(3) . 1_455
O14 B7 O12 B6 161.6(3) . .
O15 B7 O12 B6 37.9(5) . .
O13 B7 O12 B6 -81.4(4) . .
Nd1 B7 O12 B6 176.7(3) 1_455 .
O14 B7 O12 Nd1 -15.1(3) . 1_455
O15 B7 O12 Nd1 -138.8(3) . 1_455
O13 B7 O12 Nd1 101.9(2) . 1_455
O14 B7 O13 C21 -89.3(4) . .
O12 B7 O13 C21 156.6(3) . .
O15 B7 O13 C21 35.9(5) . .
Nd1 B7 O13 C21 -147.7(3) 1_455 .
O12 B7 O14 B4 -160.5(3) . 4_576
O15 B7 O14 B4 -38.1(5) . 4_576
O13 B7 O14 B4 84.6(4) . 4_576
Nd1 B7 O14 B4 -175.3(4) 1_455 4_576
O12 B7 O14 Nd1 14.7(3) . 1_455
O15 B7 O14 Nd1 137.2(3) . 1_455
O13 B7 O14 Nd1 -100.1(3) . 1_455
O10 B5 O15 B7 -3.4(5) . .
O9 B5 O15 B7 -178.2(3) . .
Nd2 B5 O15 B7 -158.1(4) . .
O10 B5 O15 Nd2 154.7(3) . .
O9 B5 O15 Nd2 -20.1(3) . .
O14 B7 O15 B5 -135.5(3) . .
O12 B7 O15 B5 -16.3(5) . .
O13 B7 O15 B5 101.4(4) . .
Nd1 B7 O15 B5 -73.1(5) 1_455 .
O14 B7 O15 Nd2 75.4(4) . .
O12 B7 O15 Nd2 -165.4(2) . .
O13 B7 O15 Nd2 -47.6(4) . .
Nd1 B7 O15 Nd2 137.8(3) 1_455 .
O20 Nd2 O15 B5 -107.8(2) 4_576 .
O5 Nd2 O15 B5 168.6(2) 4_576 .
O6 Nd2 O15 B5 28.4(2) . .
O19 Nd2 O15 B5 -126.7(2) . .
O17 Nd2 O15 B5 95.3(2) . .
O18 Nd2 O15 B5 -50.1(2) . .
O9 Nd2 O15 B5 11.9(2) . .
O1 Nd2 O15 B5 85.1(3) . .
O7 Nd2 O15 B5 159.4(2) 4_576 .
B3 Nd2 O15 B5 165.8(2) 4_576 .
O20 Nd2 O15 B7 46.0(4) 4_576 .
O5 Nd2 O15 B7 -37.7(3) 4_576 .
O6 Nd2 O15 B7 -177.9(3) . .
O19 Nd2 O15 B7 27.0(3) . .
O17 Nd2 O15 B7 -111.0(3) . .
O18 Nd2 O15 B7 103.6(3) . .
O9 Nd2 O15 B7 165.7(3) . .
O1 Nd2 O15 B7 -121.2(3) . .
O7 Nd2 O15 B7 -46.9(3) 4_576 .
B5 Nd2 O15 B7 153.7(4) . .
B3 Nd2 O15 B7 -40.4(3) 4_576 .
O11 B8 O16 B2 179.5(3) . 4_576
O1 B8 O16 B2 -1.1(6) . 4_576
O11 B8 O16 Nd1 12.3(6) . 4_576
O1 B8 O16 Nd1 -168.3(2) . 4_576
O20 Nd2 O17 C1 53.2(4) 4_576 .
O5 Nd2 O17 C1 98.8(3) 4_576 .
O15 Nd2 O17 C1 -147.3(3) . .
O6 Nd2 O17 C1 -28.5(3) . .
O19 Nd2 O17 C1 154.6(3) . .
O18 Nd2 O17 C1 -73.2(4) . .
O9 Nd2 O17 C1 -94.7(3) . .
O1 Nd2 O17 C1 28.0(3) . .
O7 Nd2 O17 C1 152.3(4) 4_576 .
B5 Nd2 O17 C1 -120.8(3) . .
B3 Nd2 O17 C1 125.0(4) 4_576 .
O20 Nd2 O18 C17 -157.2(5) 4_576 .
O5 Nd2 O18 C17 175.5(4) 4_576 .
O15 Nd2 O18 C17 59.3(4) . .
O6 Nd2 O18 C17 -58.3(4) . .
O19 Nd2 O18 C17 129.2(5) . .
O17 Nd2 O18 C17 -16.4(5) . .
O9 Nd2 O18 C17 7.5(4) . .
O1 Nd2 O18 C17 -101.6(4) . .
O7 Nd2 O18 C17 97.0(4) 4_576 .
B5 Nd2 O18 C17 37.2(4) . .
B3 Nd2 O18 C17 134.5(4) 4_576 .
O20 Nd2 O19 C21 -157.4(4) 4_576 .
O5 Nd2 O19 C21 130.0(4) 4_576 .
O15 Nd2 O19 C21 9.1(4) . .
O6 Nd2 O19 C21 -97.8(4) . .
O17 Nd2 O19 C21 74.6(4) . .
O18 Nd2 O19 C21 -78.7(4) . .
O9 Nd2 O19 C21 -24.7(4) . .
O1 Nd2 O19 C21 171.7(3) . .
O7 Nd2 O19 C21 77.0(4) 4_576 .
B5 Nd2 O19 C21 -12.0(4) . .
B3 Nd2 O19 C21 104.8(4) 4_576 .
Nd2 O17 C1 O2 6.2(6) . .
Nd2 O17 C1 C2 -174.9(3) . .
B1 O2 C1 O17 -9.9(6) . .
B1 O2 C1 C2 171.1(3) . .
O17 C1 C2 C3 -154.6(4) . .
O2 C1 C2 C3 24.5(5) . .
O17 C1 C2 C7 27.2(6) . .
O2 C1 C2 C7 -153.8(4) . .
C7 C2 C3 C4 -6.8(7) . .
C1 C2 C3 C4 174.9(4) . .
C2 C3 C4 C5 4.1(7) . .
C3 C4 C5 C6 1.9(7) . .
C3 C4 C5 C8 -175.6(4) . .
C4 C5 C6 C7 -5.2(6) . .
C8 C5 C6 C7 172.3(4) . .
C5 C6 C7 C2 2.5(6) . .
C3 C2 C7 C6 3.5(6) . .
C1 C2 C7 C6 -178.3(4) . .
Nd1 O22 C8 O21 -3.4(5) 3_676 .
Nd1 O22 C8 C5 177.6(2) 3_676 .
B6 O21 C8 O22 0.9(6) 2 .
B6 O21 C8 C5 179.9(3) 2 .
C4 C5 C8 O22 -153.8(4) . .
C6 C5 C8 O22 28.7(6) . .
C4 C5 C8 O21 27.1(5) . .
C6 C5 C8 O21 -150.4(4) . .
Nd2 O20 C9 O4 46.2(5) 4_575 .
Nd2 O20 C9 C10 -130.1(3) 4_575 .
B2 O4 C9 O20 -5.0(5) . .
B2 O4 C9 C10 171.5(3) . .
O20 C9 C10 C11 13.3(5) . .
O4 C9 C10 C11 -163.3(3) . .
O20 C9 C10 C15 -173.3(3) . .
O4 C9 C10 C15 10.1(5) . .
C15 C10 C11 C12 -4.8(6) . .
C9 C10 C11 C12 168.7(4) . .
C10 C11 C12 C13 2.3(7) . .
C11 C12 C13 C14 2.6(7) . .
C11 C12 C13 C16 -173.7(4) . .
C12 C13 C14 C15 -5.0(6) . .
C16 C13 C14 C15 171.4(4) . .
C13 C14 C15 C10 2.5(6) . .
C11 C10 C15 C14 2.4(6) . .
C9 C10 C15 C14 -170.9(3) . .
Nd1 O24 C16 O23 -2.0(5) 2_655 .
Nd1 O24 C16 C13 -179.7(3) 2_655 .
Nd1 O23 C16 O24 1.9(5) 2_655 .
Nd1 O23 C16 C13 179.7(3) 2_655 .
C12 C13 C16 O24 -176.4(4) . .
C14 C13 C16 O24 7.4(6) . .
C12 C13 C16 O23 5.9(6) . .
C14 C13 C16 O23 -170.3(4) . .
C12 C13 C16 Nd1 118(90) . 2_655
C14 C13 C16 Nd1 -58(90) . 2_655
Nd2 O18 C17 O8 10.4(7) . .
Nd2 O18 C17 C18 -169.1(3) . .
B4 O8 C17 O18 -1.7(6) . .
B4 O8 C17 C18 177.8(3) . .
O18 C17 C18 C20 16.0(6) . .
O8 C17 C18 C20 -163.6(4) . .
O18 C17 C18 C19 -163.3(4) . .
O8 C17 C18 C19 17.1(5) . .
C20 C18 C19 C20 -1.1(7) . 3_565
C17 C18 C19 C20 178.2(4) . 3_565
C19 C18 C20 C19 1.1(7) . 3_565
C17 C18 C20 C19 -178.2(4) . 3_565
Nd2 O19 C21 O13 -18.6(6) . .
Nd2 O19 C21 C22 161.3(3) . .
B7 O13 C21 O19 -6.8(6) . .
B7 O13 C21 C22 173.3(3) . .
O19 C21 C22 C24 18.6(6) . .
O13 C21 C22 C24 -161.5(4) . .
O19 C21 C22 C23 -161.6(4) . .
O13 C21 C22 C23 18.3(5) . .
C24 C22 C23 C24 -0.7(8) . 3_566
C21 C22 C23 C24 179.5(4) . 3_566
C23 C22 C24 C23 0.7(8) . 3_566
C21 C22 C24 C23 -179.5(4) . 3_566
